data_7707124
loop_
_publ_author_name
'Heczko, Micha\/l'
'Reczy\'nski, Mateusz'
'N\"ather, Christian'
'Nowicka, Beata'

_publ_section_title
;
 Tuning of magnetic properties of the 2D CN-bridged
 Ni<sup>II</sup>-Nb<sup>IV</sup> framework by incorporation of guest
 cations of alkali and alkaline earth metals.
;
_journal_issue 22
_journal_name_full 'Dalton transactions (Cambridge, England : 2003)'
_journal_page_first 7537
_journal_page_last 7544
_journal_paper_doi 10.1039/d1dt00367d
_journal_volume 50
_journal_year 2021
_chemical_formula_sum 'C46 H120 Mg N28 Nb2 Ni3 O24'
_chemical_formula_weight 1835.95
_space_group_crystal_system monoclinic
_space_group_IT_number 14
_space_group_name_Hall '-P 2ybc'
_space_group_name_H-M_alt 'P 1 21/c 1'
_atom_sites_solution_hydrogens mixed
_audit_creation_method SHELXL-2016/6
_audit_update_record
;
2021-03-26 deposited with the CCDC.	2021-04-15 downloaded from the CCDC.
;
_cell_angle_alpha 90
_cell_angle_beta 95.930(3)
_cell_angle_gamma 90
_cell_formula_units_Z 2
_cell_length_a 10.2154(3)
_cell_length_b 15.6242(4)
_cell_length_c 26.2257(8)
_cell_measurement_reflns_used 21150
_cell_measurement_temperature 150(2)
_cell_measurement_theta_max 26.00
_cell_measurement_theta_min 1.56
_cell_volume 4163.4(2)
_computing_cell_refinement 'X-AREA (STOE, 2008)'
_computing_data_collection 'X-AREA (STOE, 2008)'
_computing_data_reduction 'X-AREA (STOE, 2008)'
_computing_structure_refinement 'SHELXL-2016/6 (Sheldrick, 2016)'
_computing_structure_solution 'SHELXT (Sheldrick, 2015)'
_diffrn_ambient_temperature 150(2)
_diffrn_measured_fraction_theta_full 0.967
_diffrn_measured_fraction_theta_max 0.967
_diffrn_measurement_device_type 'IPDS-2 from STOE'
_diffrn_measurement_method 'Omega scans'
_diffrn_radiation_type MoK\a
_diffrn_radiation_wavelength 0.71073
_diffrn_reflns_av_R_equivalents 0.0439
_diffrn_reflns_av_unetI/netI 0.0470
_diffrn_reflns_Laue_measured_fraction_full 0.967
_diffrn_reflns_Laue_measured_fraction_max 0.967
_diffrn_reflns_limit_h_max 12
_diffrn_reflns_limit_h_min -12
_diffrn_reflns_limit_k_max 19
_diffrn_reflns_limit_k_min -13
_diffrn_reflns_limit_l_max 32
_diffrn_reflns_limit_l_min -30
_diffrn_reflns_number 21150
_diffrn_reflns_point_group_measured_fraction_full 0.967
_diffrn_reflns_point_group_measured_fraction_max 0.967
_diffrn_reflns_theta_full 25.242
_diffrn_reflns_theta_max 26.002
_diffrn_reflns_theta_min 1.561
_exptl_absorpt_coefficient_mu 1.022
_exptl_absorpt_correction_type none
_exptl_crystal_colour yellow
_exptl_crystal_density_diffrn 1.465
_exptl_crystal_description block
_exptl_crystal_F_000 1924
_exptl_crystal_size_max 0.08
_exptl_crystal_size_mid 0.08
_exptl_crystal_size_min 0.07
_refine_diff_density_max 0.599
_refine_diff_density_min -0.462
_refine_diff_density_rms 0.073
_refine_ls_extinction_method none
_refine_ls_goodness_of_fit_ref 1.031
_refine_ls_hydrogen_treatment mixed
_refine_ls_matrix_type full
_refine_ls_number_parameters 595
_refine_ls_number_reflns 7927
_refine_ls_number_restraints 24
_refine_ls_restrained_S_all 1.029
_refine_ls_R_factor_all 0.0638
_refine_ls_R_factor_gt 0.0428
_refine_ls_shift/su_max 0.006
_refine_ls_shift/su_mean 0.000
_refine_ls_structure_factor_coef Fsqd
_refine_ls_weighting_details 'w=1/[\s^2^(Fo^2^)+(0.0546P)^2^+0.6405P] where P=(Fo^2^+2Fc^2^)/3'
_refine_ls_weighting_scheme calc
_refine_ls_wR_factor_gt 0.0949
_refine_ls_wR_factor_ref 0.1018
_reflns_Friedel_coverage 0.000
_reflns_number_gt 6029
_reflns_number_total 7927
_reflns_threshold_expression 'I > 2\s(I)'
_cod_data_source_file d1dt00367d2.cif
_cod_data_source_block 3mg
_cod_depositor_comments 'Adding full bibliography for 7707121--7707126.cif.'
_cod_original_sg_symbol_H-M 'P 21/c'
_cod_database_code 7707124
_shelx_shelxl_version_number 2016/6
_shelx_space_group_comment
;
The symmetry employed for this shelxl refinement is uniquely defined
by the following loop, which should always be used as a source of
symmetry information in preference to the above space-group names.
They are only intended as comments.
;

loop_
_space_group_symop_operation_xyz
'x, y, z'
'-x, y+1/2, -z+1/2'
'-x, -y, -z'
'x, -y-1/2, z-1/2'

loop_
_atom_site_label
_atom_site_type_symbol
_atom_site_fract_x
_atom_site_fract_y
_atom_site_fract_z
_atom_site_U_iso_or_equiv
_atom_site_adp_type
_atom_site_occupancy
_atom_site_site_symmetry_order
_atom_site_calc_flag
_atom_site_refinement_flags_posn
_atom_site_refinement_flags_adp
_atom_site_refinement_flags_occupancy
_atom_site_disorder_assembly
_atom_site_disorder_group
Nb1 Nb 0.28133(2) 0.48958(2) 0.17230(2) 0.01909(9) Uani 1 1 d . . . . .
C1 C 0.1505(3) 0.4018(2) 0.21203(13) 0.0244(7) Uani 1 1 d . . . . .
N1 N 0.0858(3) 0.35327(19) 0.23032(12) 0.0277(6) Uani 1 1 d . . . . .
C2 C 0.4233(3) 0.4938(2) 0.11295(13) 0.0240(6) Uani 1 1 d . . . . .
N2 N 0.4841(3) 0.4964(2) 0.07865(11) 0.0287(6) Uani 1 1 d . . . . .
C3 C 0.1762(3) 0.5764(2) 0.11255(14) 0.0270(7) Uani 1 1 d . . . . .
N3 N 0.1308(3) 0.6240(2) 0.08213(13) 0.0380(8) Uani 1 1 d . . . . .
C4 C 0.3980(3) 0.4878(2) 0.24953(13) 0.0253(7) Uani 1 1 d . . . . .
N4 N 0.4594(3) 0.4877(2) 0.28922(12) 0.0326(7) Uani 1 1 d . . . . .
C5 C 0.3842(3) 0.6179(2) 0.18033(14) 0.0258(7) Uani 1 1 d . . . . .
N5 N 0.4327(3) 0.6838(2) 0.18177(14) 0.0382(8) Uani 1 1 d . . . . .
C6 C 0.3856(3) 0.3620(2) 0.17726(15) 0.0285(7) Uani 1 1 d . . . . .
N6 N 0.4330(3) 0.2958(2) 0.17698(16) 0.0458(9) Uani 1 1 d . . . . .
C7 C 0.1538(3) 0.5722(2) 0.21693(13) 0.0237(7) Uani 1 1 d . . . . .
N7 N 0.0913(3) 0.61870(19) 0.23794(12) 0.0286(6) Uani 1 1 d . . . . .
C8 C 0.1844(3) 0.4049(2) 0.10927(14) 0.0273(7) Uani 1 1 d . . . . .
N8 N 0.1421(3) 0.3596(2) 0.07730(13) 0.0391(8) Uani 1 1 d . . . . .
Ni1 Ni -0.00224(4) 0.23587(3) 0.24546(2) 0.02325(11) Uani 1 1 d . . . . .
N11 N 0.1530(3) 0.2106(2) 0.30063(14) 0.0398(8) Uani 1 1 d . . . . .
H11 H 0.220074 0.256477 0.297563 0.048 Uiso 1 1 calc R U . . .
C11 C 0.0992(4) 0.2240(3) 0.35044(16) 0.0485(12) Uani 1 1 d . . . . .
H11A H 0.172332 0.233290 0.377709 0.058 Uiso 1 1 calc R U . . .
H11B H 0.050079 0.172452 0.359351 0.058 Uiso 1 1 calc R U . . .
C12 C 0.0087(5) 0.3007(3) 0.34728(18) 0.0481(11) Uani 1 1 d . . . . .
H12A H -0.031206 0.307254 0.379895 0.058 Uiso 1 1 calc R U . . .
H12B H 0.059285 0.353209 0.341528 0.058 Uiso 1 1 calc R U . . .
N12 N -0.0942(3) 0.2886(2) 0.30520(13) 0.0360(7) Uani 1 1 d . . . . .
H12 H -0.156596 0.244735 0.316328 0.043 Uiso 1 1 calc R U . . .
C13 C -0.1720(5) 0.3674(3) 0.2910(2) 0.0499(11) Uani 1 1 d . . . . .
H13A H -0.111467 0.413358 0.282277 0.060 Uiso 1 1 calc R U . . .
H13B H -0.215789 0.386736 0.320935 0.060 Uiso 1 1 calc R U . . .
C14 C -0.2751(4) 0.3535(3) 0.2461(2) 0.0494(11) Uani 1 1 d . . . . .
H14A H -0.326211 0.301672 0.253003 0.059 Uiso 1 1 calc R U . . .
H14B H -0.336566 0.402627 0.244275 0.059 Uiso 1 1 calc R U . . .
C15 C -0.2242(4) 0.3433(3) 0.1946(2) 0.0466(11) Uani 1 1 d . . . . .
H15A H -0.298679 0.347239 0.167355 0.056 Uiso 1 1 calc R U . . .
H15B H -0.162238 0.390400 0.189358 0.056 Uiso 1 1 calc R U . . .
N13 N -0.1570(3) 0.2610(2) 0.19028(13) 0.0357(7) Uani 1 1 d . . . . .
H13 H -0.224222 0.215230 0.193349 0.043 Uiso 1 1 calc R U . . .
C16 C -0.1040(4) 0.2480(3) 0.14036(16) 0.0452(10) Uani 1 1 d . . . . .
H16A H -0.054905 0.299582 0.131484 0.054 Uiso 1 1 calc R U . . .
H16B H -0.177463 0.238937 0.113193 0.054 Uiso 1 1 calc R U . . .
C17 C -0.0137(5) 0.1712(3) 0.14322(18) 0.0493(11) Uani 1 1 d . . . . .
H17A H -0.064257 0.118648 0.148864 0.059 Uiso 1 1 calc R U . . .
H17B H 0.026291 0.164921 0.110612 0.059 Uiso 1 1 calc R U . . .
N14 N 0.0896(3) 0.1835(2) 0.18570(13) 0.0368(7) Uani 1 1 d . . . . .
H14 H 0.151588 0.227695 0.174604 0.044 Uiso 1 1 calc R U . . .
C18 C 0.1686(5) 0.1049(3) 0.1996(2) 0.0539(13) Uani 1 1 d . . . . .
H18A H 0.212957 0.086292 0.169693 0.065 Uiso 1 1 calc R U . . .
H18B H 0.108650 0.058399 0.208090 0.065 Uiso 1 1 calc R U . . .
C19 C 0.2707(4) 0.1192(3) 0.2446(2) 0.0569(14) Uani 1 1 d . . . . .
H19A H 0.333012 0.070543 0.246393 0.068 Uiso 1 1 calc R U . . .
H19B H 0.321026 0.171445 0.237850 0.068 Uiso 1 1 calc R U . . .
C20 C 0.2202(4) 0.1287(3) 0.2960(2) 0.0503(13) Uani 1 1 d . . . . .
H20A H 0.158401 0.081422 0.301051 0.060 Uiso 1 1 calc R U . . .
H20B H 0.294788 0.124542 0.323159 0.060 Uiso 1 1 calc R U . . .
Ni2 Ni 0.500000 0.500000 0.000000 0.02283(14) Uani 1 2 d S . P . .
N22 N 0.3732(3) 0.6045(2) -0.00560(13) 0.0381(8) Uani 1 1 d . . . . .
H22 H 0.339674 0.612201 0.028607 0.046 Uiso 1 1 calc R U . . .
C21 C 0.4592(6) 0.6786(3) -0.0138(2) 0.0562(13) Uani 1 1 d . . . . .
H21A H 0.413631 0.732524 -0.006594 0.067 Uiso 1 1 calc R U . . .
H21B H 0.479260 0.679906 -0.049939 0.067 Uiso 1 1 calc R U . . .
C22 C 0.5841(5) 0.6708(3) 0.0211(2) 0.0527(12) Uani 1 1 d . . . . .
H22A H 0.642536 0.719902 0.015865 0.063 Uiso 1 1 calc R U . . .
H22B H 0.564262 0.671331 0.057292 0.063 Uiso 1 1 calc R U . . .
N21 N 0.6498(3) 0.5906(2) 0.01008(13) 0.0370(8) Uani 1 1 d . . . . .
H21 H 0.686469 0.597753 -0.023573 0.044 Uiso 1 1 calc R U . . .
C23 C 0.7599(4) 0.5673(4) 0.04846(17) 0.0520(13) Uani 1 1 d . . . . .
H23A H 0.727317 0.563176 0.082632 0.062 Uiso 1 1 calc R U . . .
H23B H 0.827515 0.612862 0.050018 0.062 Uiso 1 1 calc R U . . .
C24 C 0.8228(4) 0.4821(4) 0.03578(18) 0.0590(15) Uani 1 1 d . . . . .
H24A H 0.841333 0.483520 -0.000517 0.071 Uiso 1 1 calc R U . . .
H24B H 0.908140 0.476719 0.057118 0.071 Uiso 1 1 calc R U . . .
C25 C 0.7416(4) 0.4034(4) 0.04387(18) 0.0525(13) Uani 1 1 d . . . . .
H25A H 0.797650 0.351971 0.042243 0.063 Uiso 1 1 calc R U . . .
H25B H 0.711349 0.405743 0.078499 0.063 Uiso 1 1 calc R U . . .
Mg1 Mg 0.4877(2) 0.48590(15) 0.45498(9) 0.0274(5) Uani 0.5 1 d D . P A -1
O18 O 0.3434(10) 0.5675(8) 0.4238(5) 0.041(2) Uani 0.5 1 d D . P A -1
H18C H 0.348(8) 0.601(7) 0.397(4) 0.061 Uiso 0.5 1 d D U P B -1
H18D H 0.276(7) 0.587(6) 0.438(3) 0.061 Uiso 0.5 1 d D U P C -1
O2 O 0.6500(5) 0.4052(3) 0.4794(2) 0.0319(11) Uani 0.5 1 d D . P A -1
H2A H 0.619(6) 0.377(4) 0.504(2) 0.048 Uiso 0.5 1 d D U P D -1
H2B H 0.645(8) 0.366(3) 0.4553(19) 0.048 Uiso 0.5 1 d D U P E -1
O3 O 0.5825(5) 0.5017(6) 0.3898(2) 0.0345(13) Uani 0.5 1 d D . P A -1
H3A H 0.666(3) 0.490(9) 0.389(2) 0.052 Uiso 0.5 1 d D U P F -1
H3B H 0.546(5) 0.490(7) 0.3593(14) 0.052 Uiso 0.5 1 d D U P G -1
O4 O 0.3800(6) 0.3812(4) 0.4276(2) 0.0358(12) Uani 0.5 1 d D . P A -1
H4A H 0.405(8) 0.371(7) 0.3977(17) 0.054 Uiso 0.5 1 d D U P H -1
H4B H 0.300(4) 0.400(7) 0.421(4) 0.054 Uiso 0.5 1 d D U P I -1
O5 O 0.4044(6) 0.4644(5) 0.5214(2) 0.0395(13) Uani 0.5 1 d D . P A -1
H5A H 0.402(9) 0.499(4) 0.547(2) 0.059 Uiso 0.5 1 d D U P J -1
H5B H 0.347(9) 0.425(5) 0.527(2) 0.059 Uiso 0.5 1 d D U P K -1
O6 O 0.5920(6) 0.5874(4) 0.4869(2) 0.0346(12) Uani 0.5 1 d D . P A -1
H6A H 0.619(9) 0.594(4) 0.5192(10) 0.052 Uiso 0.5 1 d D U P L -1
H6B H 0.624(8) 0.629(4) 0.4704(15) 0.052 Uiso 0.5 1 d D U P M -1
O7 O 0.6277(9) 0.4558(5) 0.3888(2) 0.0404(14) Uani 0.5 1 d G . P N 2
H7A H 0.653722 0.508180 0.394989 0.061 Uiso 0.5 1 d G U P N 2
H7B H 0.580323 0.458547 0.359334 0.061 Uiso 0.5 1 d G U P N 2
O8 O 0.2943(6) 0.4018(5) 0.4155(3) 0.0390(13) Uani 0.5 1 d . . P O 2
H8A H 0.307769 0.359274 0.396509 0.047 Uiso 0.5 1 d R U P O 2
H8B H 0.220589 0.426964 0.409349 0.047 Uiso 0.5 1 d R U P O 2
O9 O 0.8062(7) 0.3502(5) 0.5067(3) 0.069(2) Uani 0.5 1 d . . P P 2
H9A H 0.789981 0.387153 0.482098 0.103 Uiso 0.5 1 d R U P P 2
H9B H 0.850791 0.378763 0.531138 0.103 Uiso 0.5 1 d R U P P 2
O10 O 0.2988(11) 0.5766(8) 0.4117(4) 0.042(2) Uani 0.5 1 d G . P Q 2
H10A H 0.370048 0.591439 0.398463 0.063 Uiso 0.5 1 d G U P Q 2
H10B H 0.299086 0.607745 0.439234 0.063 Uiso 0.5 1 d G U P Q 2
O11 O 0.0021(3) 0.26654(18) -0.00507(11) 0.0414(7) Uani 1 1 d G . . . .
H11C H 0.040346 0.297267 0.019767 0.062 Uiso 1 1 d G U . . .
H11D H -0.032068 0.303835 -0.027287 0.062 Uiso 1 1 d G U . . .
O12 O 0.6109(3) 0.81909(18) 0.16915(12) 0.0367(6) Uani 1 1 d G . . . .
H12C H 0.551267 0.780422 0.172769 0.055 Uiso 1 1 d G U . . .
H12D H 0.590221 0.861337 0.188424 0.055 Uiso 1 1 d G U . . .
O13 O 0.8653(4) 0.4913(2) 0.44466(14) 0.0571(8) Uani 1 1 d G . . . .
H13C H 0.941364 0.486490 0.432733 0.086 Uiso 1 1 d G U . . .
H13D H 0.874145 0.535178 0.465128 0.086 Uiso 1 1 d G U . . .
O14 O 0.3234(5) 0.7760(3) 0.08649(18) 0.0884(14) Uani 1 1 d G . . . .
H14C H 0.261631 0.809909 0.094972 0.133 Uiso 1 1 d G U . . .
H14D H 0.364560 0.759814 0.115577 0.133 Uiso 1 1 d G U . . .
O15 O 0.3047(4) 0.1909(3) 0.07843(16) 0.0743(11) Uani 1 1 d G . . . .
H15C H 0.365051 0.204518 0.102985 0.111 Uiso 1 1 d G U . . .
H15D H 0.253918 0.235699 0.074960 0.111 Uiso 1 1 d G U . . .
O16 O 0.1000(6) 0.3909(3) 0.46942(18) 0.0863(15) Uani 1 1 d G . . . .
H16C H 0.172727 0.363166 0.466671 0.129 Uiso 1 1 d G U . . .
H16D H 0.041667 0.351182 0.472527 0.129 Uiso 1 1 d G U . . .
O17 O 0.6036(6) 0.1553(4) 0.1656(2) 0.0389(12) Uani 0.7 1 d G . P R 1
H17C H 0.551988 0.197242 0.172199 0.058 Uiso 0.7 1 d G U P R 1
H17D H 0.574898 0.111721 0.181882 0.058 Uiso 0.7 1 d G U P R 1
O17' O 0.532(2) 0.1498(12) 0.1531(7) 0.076(5) Uani 0.3 1 d G . P S 2
H17E H 0.467229 0.166411 0.169725 0.114 Uiso 0.3 1 d G U P S 2
H17F H 0.596175 0.184539 0.163074 0.114 Uiso 0.3 1 d G U P S 2

loop_
_atom_site_aniso_label
_atom_site_aniso_U_11
_atom_site_aniso_U_22
_atom_site_aniso_U_33
_atom_site_aniso_U_23
_atom_site_aniso_U_13
_atom_site_aniso_U_12
Nb1 0.02049(13) 0.01827(15) 0.01919(15) -0.00060(11) 0.00531(9) -0.00079(10)
C1 0.0266(15) 0.0229(17) 0.0244(18) -0.0008(13) 0.0062(13) -0.0009(13)
N1 0.0294(14) 0.0258(16) 0.0292(16) 0.0010(12) 0.0083(12) -0.0019(11)
C2 0.0274(14) 0.0234(17) 0.0220(16) -0.0002(13) 0.0065(13) -0.0010(12)
N2 0.0289(13) 0.0306(16) 0.0274(16) 0.0023(12) 0.0067(12) 0.0006(11)
C3 0.0274(16) 0.0295(18) 0.0246(18) 0.0022(14) 0.0044(14) 0.0038(13)
N3 0.0419(18) 0.0369(19) 0.0353(19) 0.0020(15) 0.0040(15) 0.0054(14)
C4 0.0242(14) 0.0276(17) 0.0245(17) 0.0010(14) 0.0038(12) 0.0003(13)
N4 0.0350(14) 0.0313(17) 0.0312(17) -0.0003(13) 0.0024(13) -0.0022(12)
C5 0.0306(16) 0.0208(17) 0.0268(18) 0.0004(13) 0.0071(14) -0.0042(13)
N5 0.0413(17) 0.0337(19) 0.041(2) 0.0005(14) 0.0091(15) -0.0072(14)
C6 0.0309(17) 0.0211(18) 0.035(2) 0.0035(14) 0.0092(14) 0.0056(13)
N6 0.0432(19) 0.037(2) 0.059(2) 0.0084(17) 0.0132(17) 0.0081(15)
C7 0.0255(15) 0.0227(17) 0.0239(18) -0.0015(13) 0.0070(13) -0.0009(12)
N7 0.0315(15) 0.0245(16) 0.0310(17) -0.0017(12) 0.0093(13) 0.0001(11)
C8 0.0296(16) 0.0286(18) 0.0243(18) -0.0039(14) 0.0056(14) -0.0067(13)
N8 0.0449(18) 0.0387(19) 0.0342(19) -0.0053(15) 0.0068(15) -0.0120(14)
Ni1 0.02418(19) 0.0209(2) 0.0256(2) 0.00240(16) 0.00699(16) -0.00118(15)
N11 0.0318(16) 0.0398(19) 0.046(2) 0.0172(16) -0.0013(14) -0.0092(13)
C11 0.050(2) 0.066(3) 0.028(2) 0.012(2) -0.0020(18) -0.024(2)
C12 0.060(3) 0.051(3) 0.035(2) -0.0057(19) 0.015(2) -0.016(2)
N12 0.0438(17) 0.0301(17) 0.0362(19) -0.0043(14) 0.0146(14) -0.0071(13)
C13 0.059(3) 0.030(2) 0.066(3) -0.007(2) 0.031(2) 0.0052(18)
C14 0.036(2) 0.038(2) 0.077(3) 0.008(2) 0.016(2) 0.0116(17)
C15 0.0312(19) 0.043(2) 0.066(3) 0.024(2) 0.0066(19) 0.0057(16)
N13 0.0289(15) 0.0375(18) 0.0403(19) 0.0097(14) 0.0011(13) -0.0078(12)
C16 0.049(2) 0.057(3) 0.029(2) 0.0053(19) 0.0025(17) -0.014(2)
C17 0.067(3) 0.047(3) 0.036(2) -0.0079(19) 0.017(2) -0.016(2)
N14 0.0457(18) 0.0285(17) 0.040(2) -0.0019(14) 0.0218(15) -0.0058(13)
C18 0.063(3) 0.028(2) 0.079(4) -0.002(2) 0.044(3) 0.0082(19)
C19 0.037(2) 0.042(3) 0.095(4) 0.016(3) 0.019(2) 0.0113(18)
C20 0.0243(18) 0.045(3) 0.082(4) 0.031(2) 0.0047(19) 0.0044(16)
Ni2 0.0244(3) 0.0243(3) 0.0208(3) 0.0004(2) 0.0073(2) 0.0007(2)
N22 0.0464(18) 0.041(2) 0.0283(18) 0.0043(14) 0.0123(14) 0.0160(14)
C21 0.096(4) 0.027(2) 0.049(3) 0.0054(19) 0.026(3) 0.016(2)
C22 0.079(3) 0.032(2) 0.050(3) -0.0068(19) 0.022(2) -0.016(2)
N21 0.0426(18) 0.043(2) 0.0280(18) -0.0082(14) 0.0141(14) -0.0138(14)
C23 0.036(2) 0.089(4) 0.031(2) -0.018(2) 0.0053(17) -0.024(2)
C24 0.0286(18) 0.114(5) 0.034(2) -0.008(3) 0.0013(16) 0.010(2)
C25 0.044(2) 0.082(4) 0.032(2) 0.010(2) 0.0051(18) 0.032(2)
Mg1 0.0286(10) 0.0265(12) 0.0272(12) -0.0010(9) 0.0038(9) -0.0001(9)
O18 0.037(5) 0.038(4) 0.050(7) 0.017(4) 0.014(4) 0.016(4)
O2 0.040(3) 0.028(3) 0.027(3) 0.000(2) 0.002(2) -0.001(2)
O3 0.026(3) 0.052(4) 0.024(3) -0.001(3) -0.001(2) -0.001(3)
O4 0.034(3) 0.037(3) 0.036(3) -0.007(2) 0.001(2) -0.011(2)
O5 0.047(3) 0.037(4) 0.038(4) -0.011(3) 0.017(3) -0.005(3)
O6 0.044(3) 0.027(3) 0.032(3) -0.005(3) 0.003(2) -0.006(3)
O7 0.043(3) 0.049(4) 0.029(3) -0.006(3) 0.001(3) -0.005(3)
O8 0.040(3) 0.043(3) 0.035(3) -0.005(3) 0.008(3) -0.007(3)
O9 0.074(5) 0.064(5) 0.073(5) 0.023(4) 0.033(4) 0.019(4)
O10 0.054(7) 0.038(5) 0.034(5) 0.004(4) 0.008(4) 0.008(5)
O11 0.0546(16) 0.0296(15) 0.0372(16) -0.0035(12) -0.0085(13) 0.0006(12)
O12 0.0372(14) 0.0290(14) 0.0448(17) -0.0017(12) 0.0082(12) -0.0022(10)
O13 0.073(2) 0.050(2) 0.048(2) 0.0008(15) 0.0026(16) -0.0155(17)
O14 0.105(4) 0.078(3) 0.081(3) 0.035(3) -0.001(3) 0.011(2)
O15 0.078(3) 0.092(3) 0.051(2) 0.000(2) 0.0003(19) 0.001(2)
O16 0.147(4) 0.045(2) 0.060(3) -0.0038(19) -0.025(3) -0.017(2)
O17 0.048(3) 0.024(2) 0.045(3) 0.0012(19) 0.008(2) 0.006(2)
O17' 0.125(15) 0.054(10) 0.057(11) 0.016(8) 0.049(11) 0.039(11)

loop_
_atom_type_symbol
_atom_type_description
_atom_type_scat_dispersion_real
_atom_type_scat_dispersion_imag
_atom_type_scat_source
C C 0.0033 0.0016 'International Tables Vol C Tables 4.2.6.8 and 6.1.1.4'
H H 0.0000 0.0000 'International Tables Vol C Tables 4.2.6.8 and 6.1.1.4'
Mg Mg 0.0486 0.0363 'International Tables Vol C Tables 4.2.6.8 and 6.1.1.4'
N N 0.0061 0.0033 'International Tables Vol C Tables 4.2.6.8 and 6.1.1.4'
Nb Nb -2.0727 0.6215 'International Tables Vol C Tables 4.2.6.8 and 6.1.1.4'
Ni Ni 0.3393 1.1124 'International Tables Vol C Tables 4.2.6.8 and 6.1.1.4'
O O 0.0106 0.0060 'International Tables Vol C Tables 4.2.6.8 and 6.1.1.4'

loop_
_geom_angle_atom_site_label_1
_geom_angle_atom_site_label_2
_geom_angle_atom_site_label_3
_geom_angle
_geom_angle_site_symmetry_1
_geom_angle_site_symmetry_3
_geom_angle_publ_flag
C2 Nb1 C4 107.87(11) . . ?
C2 Nb1 C1 143.26(12) . . ?
C4 Nb1 C1 81.92(12) . . ?
C2 Nb1 C7 142.98(12) . . ?
C4 Nb1 C7 79.56(12) . . ?
C1 Nb1 C7 72.81(12) . . ?
C2 Nb1 C6 74.33(13) . . ?
C4 Nb1 C6 74.55(13) . . ?
C1 Nb1 C6 74.56(13) . . ?
C7 Nb1 C6 140.62(13) . . ?
C2 Nb1 C3 78.19(12) . . ?
C4 Nb1 C3 143.55(13) . . ?
C1 Nb1 C3 115.21(12) . . ?
C7 Nb1 C3 75.91(13) . . ?
C6 Nb1 C3 139.29(13) . . ?
C2 Nb1 C5 73.15(13) . . ?
C4 Nb1 C5 74.23(13) . . ?
C1 Nb1 C5 142.26(13) . . ?
C7 Nb1 C5 74.40(12) . . ?
C6 Nb1 C5 124.40(12) . . ?
C3 Nb1 C5 73.46(12) . . ?
C2 Nb1 C8 77.02(12) . . ?
C4 Nb1 C8 143.55(13) . . ?
C1 Nb1 C8 75.26(13) . . ?
C7 Nb1 C8 118.86(12) . . ?
C6 Nb1 C8 72.21(13) . . ?
C3 Nb1 C8 72.76(13) . . ?
C5 Nb1 C8 138.54(13) . . ?
N1 C1 Nb1 175.9(3) . . ?
C1 N1 Ni1 159.5(3) . . ?
N2 C2 Nb1 172.4(3) . . ?
C2 N2 Ni2 151.8(2) . . ?
N3 C3 Nb1 175.1(3) . . ?
N4 C4 Nb1 179.1(3) . . ?
N5 C5 Nb1 176.2(3) . . ?
N6 C6 Nb1 175.5(4) . . ?
N7 C7 Nb1 175.7(3) . . ?
C7 N7 Ni1 157.4(3) . 2 ?
N8 C8 Nb1 176.0(3) . . ?
N13 Ni1 N11 179.89(18) . . ?
N13 Ni1 N14 85.36(14) . . ?
N11 Ni1 N14 94.53(15) . . ?
N13 Ni1 N12 94.57(14) . . ?
N11 Ni1 N12 85.54(14) . . ?
N14 Ni1 N12 179.84(14) . . ?
N13 Ni1 N1 90.78(12) . . ?
N11 Ni1 N1 89.21(12) . . ?
N14 Ni1 N1 88.03(13) . . ?
N12 Ni1 N1 91.83(13) . . ?
N13 Ni1 N7 89.67(12) . 2_545 ?
N11 Ni1 N7 90.35(12) . 2_545 ?
N14 Ni1 N7 92.98(13) . 2_545 ?
N12 Ni1 N7 87.16(13) . 2_545 ?
N1 Ni1 N7 178.93(13) . 2_545 ?
C20 N11 C11 114.6(4) . . ?
C20 N11 Ni1 116.1(3) . . ?
C11 N11 Ni1 105.2(2) . . ?
C20 N11 H11 106.8 . . ?
C11 N11 H11 106.8 . . ?
Ni1 N11 H11 106.8 . . ?
N11 C11 C12 110.1(3) . . ?
N11 C11 H11A 109.6 . . ?
C12 C11 H11A 109.6 . . ?
N11 C11 H11B 109.6 . . ?
C12 C11 H11B 109.6 . . ?
H11A C11 H11B 108.1 . . ?
N12 C12 C11 109.2(4) . . ?
N12 C12 H12A 109.8 . . ?
C11 C12 H12A 109.8 . . ?
N12 C12 H12B 109.8 . . ?
C11 C12 H12B 109.8 . . ?
H12A C12 H12B 108.3 . . ?
C12 N12 C13 114.0(3) . . ?
C12 N12 Ni1 106.0(3) . . ?
C13 N12 Ni1 114.2(3) . . ?
C12 N12 H12 107.4 . . ?
C13 N12 H12 107.4 . . ?
Ni1 N12 H12 107.4 . . ?
N12 C13 C14 112.7(4) . . ?
N12 C13 H13A 109.0 . . ?
C14 C13 H13A 109.0 . . ?
N12 C13 H13B 109.0 . . ?
C14 C13 H13B 109.0 . . ?
H13A C13 H13B 107.8 . . ?
C15 C14 C13 115.9(4) . . ?
C15 C14 H14A 108.3 . . ?
C13 C14 H14A 108.3 . . ?
C15 C14 H14B 108.3 . . ?
C13 C14 H14B 108.3 . . ?
H14A C14 H14B 107.4 . . ?
N13 C15 C14 111.7(3) . . ?
N13 C15 H15A 109.3 . . ?
C14 C15 H15A 109.3 . . ?
N13 C15 H15B 109.3 . . ?
C14 C15 H15B 109.3 . . ?
H15A C15 H15B 107.9 . . ?
C15 N13 C16 113.9(3) . . ?
C15 N13 Ni1 116.3(3) . . ?
C16 N13 Ni1 105.6(2) . . ?
C15 N13 H13 106.8 . . ?
C16 N13 H13 106.8 . . ?
Ni1 N13 H13 106.8 . . ?
N13 C16 C17 110.0(4) . . ?
N13 C16 H16A 109.7 . . ?
C17 C16 H16A 109.7 . . ?
N13 C16 H16B 109.7 . . ?
C17 C16 H16B 109.7 . . ?
H16A C16 H16B 108.2 . . ?
N14 C17 C16 108.8(4) . . ?
N14 C17 H17A 109.9 . . ?
C16 C17 H17A 109.9 . . ?
N14 C17 H17B 109.9 . . ?
C16 C17 H17B 109.9 . . ?
H17A C17 H17B 108.3 . . ?
C17 N14 C18 114.0(4) . . ?
C17 N14 Ni1 106.2(3) . . ?
C18 N14 Ni1 114.5(3) . . ?
C17 N14 H14 107.3 . . ?
C18 N14 H14 107.3 . . ?
Ni1 N14 H14 107.3 . . ?
N14 C18 C19 112.4(4) . . ?
N14 C18 H18A 109.1 . . ?
C19 C18 H18A 109.1 . . ?
N14 C18 H18B 109.1 . . ?
C19 C18 H18B 109.1 . . ?
H18A C18 H18B 107.8 . . ?
C20 C19 C18 116.3(4) . . ?
C20 C19 H19A 108.2 . . ?
C18 C19 H19A 108.2 . . ?
C20 C19 H19B 108.2 . . ?
C18 C19 H19B 108.2 . . ?
H19A C19 H19B 107.4 . . ?
N11 C20 C19 111.7(4) . . ?
N11 C20 H20A 109.3 . . ?
C19 C20 H20A 109.3 . . ?
N11 C20 H20B 109.3 . . ?
C19 C20 H20B 109.3 . . ?
H20A C20 H20B 107.9 . . ?
N22 Ni2 N22 180.0 3_665 . ?
N22 Ni2 N21 94.64(14) 3_665 . ?
N22 Ni2 N21 85.36(14) . . ?
N22 Ni2 N21 85.36(14) 3_665 3_665 ?
N22 Ni2 N21 94.64(14) . 3_665 ?
N21 Ni2 N21 180.00(12) . 3_665 ?
N22 Ni2 N2 88.82(12) 3_665 3_665 ?
N22 Ni2 N2 91.18(12) . 3_665 ?
N21 Ni2 N2 88.63(12) . 3_665 ?
N21 Ni2 N2 91.37(12) 3_665 3_665 ?
N22 Ni2 N2 91.18(12) 3_665 . ?
N22 Ni2 N2 88.82(12) . . ?
N21 Ni2 N2 91.37(12) . . ?
N21 Ni2 N2 88.63(12) 3_665 . ?
N2 Ni2 N2 180.0 3_665 . ?
C25 N22 C21 114.2(4) 3_665 . ?
C25 N22 Ni2 115.5(3) 3_665 . ?
C21 N22 Ni2 104.4(3) . . ?
C25 N22 H22 107.4 3_665 . ?
C21 N22 H22 107.4 . . ?
Ni2 N22 H22 107.4 . . ?
N22 C21 C22 109.1(4) . . ?
N22 C21 H21A 109.9 . . ?
C22 C21 H21A 109.9 . . ?
N22 C21 H21B 109.9 . . ?
C22 C21 H21B 109.9 . . ?
H21A C21 H21B 108.3 . . ?
N21 C22 C21 109.1(4) . . ?
N21 C22 H22A 109.9 . . ?
C21 C22 H22A 109.9 . . ?
N21 C22 H22B 109.9 . . ?
C21 C22 H22B 109.9 . . ?
H22A C22 H22B 108.3 . . ?
C22 N21 C23 114.2(4) . . ?
C22 N21 Ni2 105.1(3) . . ?
C23 N21 Ni2 114.6(3) . . ?
C22 N21 H21 107.5 . . ?
C23 N21 H21 107.5 . . ?
Ni2 N21 H21 107.5 . . ?
N21 C23 C24 112.0(3) . . ?
N21 C23 H23A 109.2 . . ?
C24 C23 H23A 109.2 . . ?
N21 C23 H23B 109.2 . . ?
C24 C23 H23B 109.2 . . ?
H23A C23 H23B 107.9 . . ?
C25 C24 C23 115.4(4) . . ?
C25 C24 H24A 108.4 . . ?
C23 C24 H24A 108.4 . . ?
C25 C24 H24B 108.4 . . ?
C23 C24 H24B 108.4 . . ?
H24A C24 H24B 107.5 . . ?
N22 C25 C24 112.6(4) 3_665 . ?
N22 C25 H25A 109.1 3_665 . ?
C24 C25 H25A 109.1 . . ?
N22 C25 H25B 109.1 3_665 . ?
C24 C25 H25B 109.1 . . ?
H25A C25 H25B 107.8 . . ?
O6 Mg1 O5 91.4(3) . . ?
O6 Mg1 O18 90.2(4) . . ?
O5 Mg1 O18 95.6(4) . . ?
O6 Mg1 O4 176.2(3) . . ?
O5 Mg1 O4 84.9(3) . . ?
O18 Mg1 O4 91.1(4) . . ?
O6 Mg1 O3 88.7(3) . . ?
O5 Mg1 O3 175.9(3) . . ?
O18 Mg1 O3 88.5(4) . . ?
O4 Mg1 O3 94.9(3) . . ?
O6 Mg1 O2 88.8(2) . . ?
O5 Mg1 O2 91.5(3) . . ?
O18 Mg1 O2 172.9(4) . . ?
O4 Mg1 O2 90.3(2) . . ?
O3 Mg1 O2 84.4(3) . . ?
Mg1 O18 H18C 127(3) . . ?
Mg1 O18 H18D 127(3) . . ?
H18C O18 H18D 104(5) . . ?
Mg1 O2 H2A 102(4) . . ?
Mg1 O2 H2B 102(4) . . ?
H2A O2 H2B 101(4) . . ?
Mg1 O3 H3A 123(4) . . ?
Mg1 O3 H3B 123(4) . . ?
H3A O3 H3B 105(5) . . ?
Mg1 O4 H4A 105(6) . . ?
Mg1 O4 H4B 105(7) . . ?
H4A O4 H4B 104(5) . . ?
Mg1 O5 H5A 127(3) . . ?
Mg1 O5 H5B 127(3) . . ?
H5A O5 H5B 104(5) . . ?
Mg1 O6 H6A 126(3) . . ?
Mg1 O6 H6B 126(3) . . ?
H6A O6 H6B 107(5) . . ?
H7A O7 H7B 104.5 . . ?
H8A O8 H8B 116.4 . . ?
H9A O9 H9B 104.5 . . ?
H10A O10 H10B 104.5 . . ?
H11C O11 H11D 104.5 . . ?
H12C O12 H12D 104.4 . . ?
H13C O13 H13D 104.5 . . ?
H14C O14 H14D 104.5 . . ?
H15C O15 H15D 104.5 . . ?
H16C O16 H16D 104.5 . . ?
H17C O17 H17D 104.5 . . ?
H17E O17' H17F 104.5 . . ?

loop_
_geom_bond_atom_site_label_1
_geom_bond_atom_site_label_2
_geom_bond_distance
_geom_bond_site_symmetry_2
_geom_bond_publ_flag
Nb1 C2 2.236(3) . ?
Nb1 C4 2.241(3) . ?
Nb1 C1 2.245(3) . ?
Nb1 C7 2.247(3) . ?
Nb1 C6 2.258(3) . ?
Nb1 C3 2.258(3) . ?
Nb1 C5 2.263(3) . ?
Nb1 C8 2.263(3) . ?
C1 N1 1.144(5) . ?
N1 Ni1 2.099(3) . ?
C2 N2 1.146(4) . ?
N2 Ni2 2.086(3) . ?
C3 N3 1.152(5) . ?
C4 N4 1.159(4) . ?
C5 N5 1.142(5) . ?
C6 N6 1.142(5) . ?
C7 N7 1.145(5) . ?
N7 Ni1 2.110(3) 2 ?
C8 N8 1.147(5) . ?
Ni1 N13 2.068(3) . ?
Ni1 N11 2.071(3) . ?
Ni1 N14 2.076(3) . ?
Ni1 N12 2.079(3) . ?
N11 C20 1.463(6) . ?
N11 C11 1.484(6) . ?
N11 H11 1.0000 . ?
C11 C12 1.510(7) . ?
C11 H11A 0.9900 . ?
C11 H11B 0.9900 . ?
C12 N12 1.455(5) . ?
C12 H12A 0.9900 . ?
C12 H12B 0.9900 . ?
N12 C13 1.492(6) . ?
N12 H12 1.0000 . ?
C13 C14 1.511(7) . ?
C13 H13A 0.9900 . ?
C13 H13B 0.9900 . ?
C14 C15 1.506(7) . ?
C14 H14A 0.9900 . ?
C14 H14B 0.9900 . ?
C15 N13 1.467(6) . ?
C15 H15A 0.9900 . ?
C15 H15B 0.9900 . ?
N13 C16 1.482(6) . ?
N13 H13 1.0000 . ?
C16 C17 1.510(7) . ?
C16 H16A 0.9900 . ?
C16 H16B 0.9900 . ?
C17 N14 1.466(6) . ?
C17 H17A 0.9900 . ?
C17 H17B 0.9900 . ?
N14 C18 1.494(6) . ?
N14 H14 1.0000 . ?
C18 C19 1.508(8) . ?
C18 H18A 0.9900 . ?
C18 H18B 0.9900 . ?
C19 C20 1.499(8) . ?
C19 H19A 0.9900 . ?
C19 H19B 0.9900 . ?
C20 H20A 0.9900 . ?
C20 H20B 0.9900 . ?
Ni2 N22 2.080(3) 3_665 ?
Ni2 N22 2.080(3) . ?
Ni2 N21 2.082(3) . ?
Ni2 N21 2.082(3) 3_665 ?
N22 C25 1.468(5) 3_665 ?
N22 C21 1.482(6) . ?
N22 H22 1.0000 . ?
C21 C22 1.497(7) . ?
C21 H21A 0.9900 . ?
C21 H21B 0.9900 . ?
C22 N21 1.464(6) . ?
C22 H22A 0.9900 . ?
C22 H22B 0.9900 . ?
N21 C23 1.476(6) . ?
N21 H21 1.0000 . ?
C23 C24 1.529(8) . ?
C23 H23A 0.9900 . ?
C23 H23B 0.9900 . ?
C24 C25 1.510(8) . ?
C24 H24A 0.9900 . ?
C24 H24B 0.9900 . ?
C25 H25A 0.9900 . ?
C25 H25B 0.9900 . ?
Mg1 O6 2.041(7) . ?
Mg1 O5 2.044(6) . ?
Mg1 O18 2.053(9) . ?
Mg1 O4 2.058(6) . ?
Mg1 O3 2.065(6) . ?
Mg1 O2 2.129(6) . ?
O18 H18C 0.87(2) . ?
O18 H18D 0.87(2) . ?
O2 H2A 0.88(2) . ?
O2 H2B 0.87(2) . ?
O3 H3A 0.87(2) . ?
O3 H3B 0.87(2) . ?
O4 H4A 0.87(2) . ?
O4 H4B 0.87(2) . ?
O5 H5A 0.87(2) . ?
O5 H5B 0.87(2) . ?
O6 H6A 0.87(2) . ?
O6 H6B 0.87(2) . ?
O7 H7A 0.8700 . ?
O7 H7B 0.8700 . ?
O8 H8A 0.8501 . ?
O8 H8B 0.8500 . ?
O9 H9A 0.8699 . ?
O9 H9B 0.8697 . ?
O10 H10A 0.8698 . ?
O10 H10B 0.8704 . ?
O11 H11C 0.8689 . ?
O11 H11D 0.8710 . ?
O12 H12C 0.8700 . ?
O12 H12D 0.8706 . ?
O13 H13C 0.8698 . ?
O13 H13D 0.8701 . ?
O14 H14C 0.8701 . ?
O14 H14D 0.8699 . ?
O15 H15C 0.8705 . ?
O15 H15D 0.8699 . ?
O16 H16C 0.8699 . ?
O16 H16D 0.8702 . ?
O17 H17C 0.8699 . ?
O17 H17D 0.8704 . ?
O17' H17E 0.8700 . ?
O17' H17F 0.8700 . ?

loop_
_geom_hbond_atom_site_label_D
_geom_hbond_atom_site_label_H
_geom_hbond_atom_site_label_A
_geom_hbond_distance_DH
_geom_hbond_distance_HA
_geom_hbond_distance_DA
_geom_hbond_angle_DHA
_geom_hbond_site_symmetry_A
N11 H11 O12 1.00 2.10 2.987(4) 147.4 2_645
C11 H11B N3 0.99 2.63 3.457(6) 140.8 2_545
N13 H13 O17 1.00 2.06 2.966(7) 149.9 1_455
N22 H22 N3 1.00 2.68 3.563(5) 147.5 .
N21 H21 N8 1.00 2.45 3.373(5) 153.2 3_665
C23 H23A N2 0.99 2.69 3.202(5) 112.7 .
O2 H2B O14 0.87(2) 1.84(3) 2.688(7) 165(6) 2_645
O3 H3A O13 0.87(2) 2.38(4) 3.097(6) 139(5) .
O3 H3B N4 0.87(2) 1.96(3) 2.811(6) 169(10) .
O4 H4A O12 0.87(2) 1.92(4) 2.728(6) 154(8) 2_645
O4 H4B O16 0.87(2) 2.51(9) 3.171(9) 133(11) .
O5 H5B O15 0.87(2) 2.33(7) 3.078(9) 144(10) 4_566
O6 H6B O15 0.87(2) 1.81(3) 2.654(8) 162(7) 2_655
O9 H9A O13 0.87 2.09 2.842(8) 144.7 .

loop_
_geom_torsion_atom_site_label_1
_geom_torsion_atom_site_label_2
_geom_torsion_atom_site_label_3
_geom_torsion_atom_site_label_4
_geom_torsion
_geom_torsion_site_symmetry_1
_geom_torsion_site_symmetry_2
_geom_torsion_site_symmetry_3
_geom_torsion_site_symmetry_4
_geom_torsion_publ_flag
C20 N11 C11 C12 -168.2(3) . . . . ?
Ni1 N11 C11 C12 -39.5(4) . . . . ?
N11 C11 C12 N12 56.1(4) . . . . ?
C11 C12 N12 C13 -167.4(4) . . . . ?
C11 C12 N12 Ni1 -40.9(4) . . . . ?
C12 N12 C13 C14 178.2(4) . . . . ?
Ni1 N12 C13 C14 56.1(4) . . . . ?
N12 C13 C14 C15 -72.0(5) . . . . ?
C13 C14 C15 N13 71.2(5) . . . . ?
C14 C15 N13 C16 -179.5(3) . . . . ?
C14 C15 N13 Ni1 -56.3(4) . . . . ?
C15 N13 C16 C17 168.4(3) . . . . ?
Ni1 N13 C16 C17 39.6(4) . . . . ?
N13 C16 C17 N14 -55.8(5) . . . . ?
C16 C17 N14 C18 167.9(4) . . . . ?
C16 C17 N14 Ni1 40.9(4) . . . . ?
C17 N14 C18 C19 -178.0(4) . . . . ?
Ni1 N14 C18 C19 -55.5(4) . . . . ?
N14 C18 C19 C20 71.9(5) . . . . ?
C11 N11 C20 C19 179.4(3) . . . . ?
Ni1 N11 C20 C19 56.4(4) . . . . ?
C18 C19 C20 N11 -71.7(5) . . . . ?
C25 N22 C21 C22 -169.6(4) 3_665 . . . ?
Ni2 N22 C21 C22 -42.6(4) . . . . ?
N22 C21 C22 N21 59.3(5) . . . . ?
C21 C22 N21 C23 -168.6(4) . . . . ?
C21 C22 N21 Ni2 -42.1(4) . . . . ?
C22 N21 C23 C24 178.6(4) . . . . ?
Ni2 N21 C23 C24 57.2(4) . . . . ?
N21 C23 C24 C25 -72.3(5) . . . . ?
C23 C24 C25 N22 71.3(5) . . . 3_665 ?
